data_7064446
loop_
_publ_author_name
'Gorbachuk, Elena'
'Mikhaylov, Maxim'
'Tagiltsev, Kirill'
'Yudin, Vasily'
'Sukhikh, Taisiya'
'Sukhov, Aleksandr'
'Faizullin, Bulat'
'Shmelev, Artemiy'
'Nikiforov, Viktor'
'Sokolov, Maxim'
'Yakhvarov, Dmitry'

_publ_section_title
;
 A highly intensive red luminescent benzotriazolate complex of {Mo6I8}
 with {Ag(tBuXPhos)}
;
_journal_name_full 'New Journal of Chemistry'
_journal_paper_doi 10.1039/D5NJ04454E
_journal_year 2026
_chemical_formula_moiety 'C36 H24.4 I8 Mo6 N18 Na1.6 3.5(H2O), 6[H2O], 4[C2H6O]'
_chemical_formula_sum 'C44 H67.4 I8 Mo6 N18 Na1.6 O13.5'
_chemical_formula_weight 2692.18
_space_group_crystal_system monoclinic
_space_group_IT_number 13
_space_group_name_Hall '-P 2yc'
_space_group_name_H-M_alt 'P 1 2/c 1'
_atom_sites_solution_hydrogens geom
_atom_sites_solution_primary dual
_audit_creation_date 2026-03-16
_audit_creation_method
;
Olex2 1.5
(compiled 2025.07.13 svn.rb7424aed for OlexSys, GUI svn.r7314)
;
_audit_update_record
;
2026-03-23 deposited with the CCDC.	2026-05-11 downloaded from the CCDC.
;
_cell_angle_alpha 90
_cell_angle_beta 101.1580(10)
_cell_angle_gamma 90
_cell_formula_units_Z 4
_cell_length_a 18.6854(4)
_cell_length_b 14.5791(3)
_cell_length_c 26.4243(5)
_cell_measurement_reflns_used 9955
_cell_measurement_temperature 150(2)
_cell_measurement_theta_max 26.31
_cell_measurement_theta_min 2.46
_cell_volume 7062.3(2)
_computing_cell_refinement 'Bruker SAINT'
_computing_data_collection 'Bruker APEX3'
_computing_data_reduction 'Bruker SAINT'
_computing_molecular_graphics 'Olex2 1.5 (Dolomanov et al., 2009)'
_computing_publication_material 'Olex2 1.5 (Dolomanov et al., 2009)'
_computing_structure_refinement 'SHELXL 2014/7 (Sheldrick, 2015)'
_computing_structure_solution 'SHELXT 2014/5 (Sheldrick, 2014)'
_diffrn_ambient_temperature 150(2)
_diffrn_detector PIXEL
_diffrn_detector_area_resol_mean 7.41
_diffrn_detector_type 'Bruker PHOTON III area detector'
_diffrn_measured_fraction_theta_full 0.997
_diffrn_measured_fraction_theta_max 0.997
_diffrn_measurement_device 'three-circle diffractometer'
_diffrn_measurement_device_type 'Bruker D8 Venture diffractometer'
_diffrn_measurement_method '\w and \f scans'
_diffrn_radiation_monochromator 'Incoatec HELIOS multilayer mirrors'
_diffrn_radiation_type MoK\a
_diffrn_radiation_wavelength 0.71073
_diffrn_reflns_av_R_equivalents 0.0633
_diffrn_reflns_av_unetI/netI 0.0487
_diffrn_reflns_Laue_measured_fraction_full 0.997
_diffrn_reflns_Laue_measured_fraction_max 0.997
_diffrn_reflns_limit_h_max 22
_diffrn_reflns_limit_h_min -22
_diffrn_reflns_limit_k_max 17
_diffrn_reflns_limit_k_min -17
_diffrn_reflns_limit_l_max 32
_diffrn_reflns_limit_l_min -32
_diffrn_reflns_number 67714
_diffrn_reflns_point_group_measured_fraction_full 0.997
_diffrn_reflns_point_group_measured_fraction_max 0.997
_diffrn_reflns_theta_full 25.242
_diffrn_reflns_theta_max 25.682
_diffrn_reflns_theta_min 2.461
_diffrn_source 'Incoatec IuS3.0 microfocus X-ray tube'
_diffrn_source_current 1.4
_diffrn_source_power 0.07
_diffrn_source_voltage 50.0
_exptl_absorpt_coefficient_mu 4.609
_exptl_absorpt_correction_T_max 0.7454
_exptl_absorpt_correction_T_min 0.5812
_exptl_absorpt_correction_type multi-scan
_exptl_absorpt_process_details
;
SADABS-2016/2 (Bruker,2016/2) was used for absorption correction.
wR2(int) was 0.0947 before and 0.0605 after correction.
The Ratio of minimum to maximum transmission is 0.7797.
The \l/2 correction factor is Not present.
;
_exptl_crystal_colour orange
_exptl_crystal_colour_primary orange
_exptl_crystal_density_diffrn 2.551
_exptl_crystal_description plank
_exptl_crystal_F_000 5116
_exptl_crystal_size_max 0.16
_exptl_crystal_size_mid 0.05
_exptl_crystal_size_min 0.03
_refine_diff_density_max 1.735
_refine_diff_density_min -1.020
_refine_diff_density_rms 0.201
_refine_ls_extinction_method none
_refine_ls_goodness_of_fit_ref 1.049
_refine_ls_hydrogen_treatment constr
_refine_ls_matrix_type full
_refine_ls_number_parameters 677
_refine_ls_number_reflns 13389
_refine_ls_number_restraints 228
_refine_ls_restrained_S_all 1.045
_refine_ls_R_factor_all 0.0597
_refine_ls_R_factor_gt 0.0423
_refine_ls_shift/su_max 0.001
_refine_ls_shift/su_mean 0.000
_refine_ls_structure_factor_coef Fsqd
_refine_ls_weighting_details 'w=1/[\s^2^(Fo^2^)+(0.0538P)^2^+38.8768P] where P=(Fo^2^+2Fc^2^)/3'
_refine_ls_weighting_scheme calc
_refine_ls_wR_factor_gt 0.1129
_refine_ls_wR_factor_ref 0.1244
_reflns_Friedel_coverage 0.000
_reflns_number_gt 9910
_reflns_number_total 13389
_reflns_threshold_expression 'I > 2\s(I)'
_cod_data_source_file d5nj04454e2.cif
_cod_data_source_block mm1959-2
_cod_database_code 7064446
_shelx_shelxl_version_number 2014/7
_shelx_space_group_comment
;
The symmetry employed for this shelxl refinement is uniquely defined
by the following loop, which should always be used as a source of
symmetry information in preference to the above space-group names.
They are only intended as comments.
;
_shelx_estimated_absorpt_t_max 0.874
_shelx_estimated_absorpt_t_min 0.526
_olex2_refinement_description
;
1. Fixed Uiso
 At 1.2 times of:
  All C(H) groups
2. Restrained distances
 C26-C25 = C27-C26 = C28-C27 = C29-C28 = C30-C29 = C30-C25
 1.39 with sigma of 0.01
 Na1B-N17 \\sim Na1A-N17
 with sigma of 0.02
 N15-C27 \\sim N13-C30
 with sigma of 0.02
 Na1A-O3 \\sim Na1A_$1-O3
 with sigma of 0.02
3. Uiso/Uaniso restraints and constraints
Uanis(Na1B) \\sim Ueq, Uanis(Na1A) \\sim Ueq: with sigma of 0.1 and sigma for
terminal atoms of 0.2
Uiso(N13A) = Uiso(N14A) = Uiso(N15A) = Uiso(C25A) = Uiso(C26A) = Uiso(C27A) =
Uiso(C28A) = Uiso(C29A) = Uiso(C30A)
Uanis(Na1A) = Uanis(Na1B)
4. Rigid body (RIGU) restrains
 N13, N14, N15, C25, C26, C27, C28, C29, C30
 with sigma for 1-2 distances of 0.004 and sigma for 1-3 distances of 0.004
 N16, N17, N18, C31, C32, C33, C34, C35, C36
 with sigma for 1-2 distances of 0.004 and sigma for 1-3 distances of 0.004
 N7, N8, N9, C13, C14, C15, C16, C17, C18
 with sigma for 1-2 distances of 0.004 and sigma for 1-3 distances of 0.004
5. Others
 Sof(N13A)=Sof(N14A)=Sof(N15A)=Sof(C25A)=Sof(C26A)=Sof(C27A)=Sof(H27A)=
 Sof(C28A)=Sof(H28A)=Sof(C29A)=Sof(H29A)=Sof(C30A)=Sof(H30A)=Sof(O5)=1-FVAR(1)
 Sof(Na2)=Sof(N13)=Sof(N14)=Sof(N15)=Sof(C25)=Sof(C26)=Sof(C27)=Sof(H27)=
 Sof(C28)=Sof(H28)=Sof(C29)=Sof(H29)=Sof(C30)=Sof(H30)=FVAR(1)
 Fixed Uiso: N13A(0.05) N14A(0.05) N15A(0.05) C25A(0.05) C26A(0.05) C27A(0.05)
 C28A(0.05) C29A(0.05) C30A(0.05) O5(0.05) O4(0.05) O8(0.05)
6.a Free rotating group:
 N13A(N14A,N15A,C25A,C26A,C27A,C28A,C29A,C30A)
6.b Aromatic/amide H refined with riding coordinates:
 C3(H3), C4(H4), C5(H5), C6(H6), C8(H8), C9(H9), C10(H10), C11(H11), C14(H14),
 C15(H15), C16(H16), C17(H17), C21(H21), C22(H22), C23(H23), C24(H24), C27(H27),
  C28(H28), C29(H29), C30(H30), C33(H33), C34(H34), C35(H35), C36(H36),
 C27A(H27A), C28A(H28A), C29A(H29A), C30A(H30A)
;
_smtbx_masks_void_probe_radius 1.2
_smtbx_masks_void_truncation_radius 1.2
_olex2_submission_special_instructions 'No special instructions were received'

loop_
_space_group_symop_operation_xyz
'x, y, z'
'-x, y, -z+1/2'
'-x, -y, -z'
'x, -y, z-1/2'

loop_
_atom_site_label
_atom_site_type_symbol
_atom_site_fract_x
_atom_site_fract_y
_atom_site_fract_z
_atom_site_U_iso_or_equiv
_atom_site_adp_type
_atom_site_occupancy
_atom_site_site_symmetry_order
_atom_site_calc_flag
_atom_site_refinement_flags_posn
_atom_site_refinement_flags_adp
_atom_site_refinement_flags_occupancy
_atom_site_disorder_assembly
_atom_site_disorder_group
I1 I 0.41719(3) 0.98539(4) 0.28947(2) 0.02700(14) Uani 1 1 d . . . . .
I2 I 0.24698(3) 1.13341(4) 0.21860(2) 0.02856(14) Uani 1 1 d . . . . .
I3 I 0.20352(3) 0.94600(4) 0.11339(2) 0.02658(14) Uani 1 1 d . . . . .
I4 I 0.36847(3) 0.80085(4) 0.18071(2) 0.02647(14) Uani 1 1 d . . . . .
I5 I 0.29468(3) 0.86416(4) 0.37072(2) 0.02969(14) Uani 1 1 d . . . . .
I6 I 0.12202(3) 1.01211(4) 0.29987(2) 0.02867(14) Uani 1 1 d . . . . .
I7 I 0.07645(3) 0.81997(4) 0.19713(2) 0.02862(14) Uani 1 1 d . . . . .
I8 I 0.24119(3) 0.67643(4) 0.26442(2) 0.02936(14) Uani 1 1 d . . . . .
Mo1 Mo 0.30732(4) 0.96483(5) 0.20226(3) 0.02125(16) Uani 1 1 d . . . . .
Mo2 Mo 0.32729(4) 0.83296(5) 0.27448(3) 0.02236(16) Uani 1 1 d . . . . .
Mo3 Mo 0.18630(4) 0.84615(5) 0.28242(3) 0.02341(17) Uani 1 1 d . . . . .
Mo4 Mo 0.16516(4) 0.97464(5) 0.20802(3) 0.02234(16) Uani 1 1 d . . . . .
Mo5 Mo 0.22337(4) 0.81390(5) 0.19053(3) 0.02254(16) Uani 1 1 d . . . . .
Mo6 Mo 0.26912(4) 0.99573(5) 0.29299(3) 0.02287(17) Uani 1 1 d . . . . .
Na1A Na 0.4126(7) 1.2432(8) 0.2599(5) 0.099(4) Uani 0.610(13) 1 d D U . A 1
Na1B Na 0.4390(12) 1.2612(16) 0.2843(10) 0.099(7) Uani 0.297(17) 1 d D U . A 2
Na2 Na 0.3527(4) 0.5430(5) 0.2000(3) 0.076(3) Uani 0.699(7) 1 d . . P B 1
N1 N 0.3786(4) 1.0386(5) 0.1581(3) 0.0263(16) Uani 1 1 d . . . . .
N2 N 0.4114(4) 1.1169(5) 0.1799(3) 0.0355(19) Uani 1 1 d . . . . .
N3 N 0.4455(4) 1.1596(5) 0.1477(4) 0.041(2) Uani 1 1 d . . . . .
N4 N 0.4178(4) 0.7394(5) 0.3090(3) 0.0314(18) Uani 1 1 d . . . . .
N5 N 0.4228(5) 0.6600(6) 0.2828(3) 0.039(2) Uani 1 1 d . . . . .
N6 N 0.4701(5) 0.6040(5) 0.3102(3) 0.042(2) Uani 1 1 d . . . . .
N7 N 0.1206(4) 0.7834(5) 0.3343(3) 0.0343(17) Uani 1 1 d . U . . .
N8 N 0.1196(5) 0.8283(6) 0.3793(3) 0.045(2) Uani 1 1 d . U . . .
N9 N 0.0890(5) 0.7798(7) 0.4108(4) 0.051(2) Uani 1 1 d . U . . .
N10 N 0.0705(4) 1.0502(5) 0.1648(3) 0.0326(18) Uani 1 1 d . . . . .
N11 N 0.0336(5) 1.0079(6) 0.1215(4) 0.050(2) Uani 1 1 d . . . . .
N12 N -0.0191(5) 1.0622(7) 0.0961(4) 0.058(3) Uani 1 1 d . . . . .
N13 N 0.1959(7) 0.7066(7) 0.1296(5) 0.021(2) Uani 0.699(7) 1 d D U P B 1
N14 N 0.2371(9) 0.6280(9) 0.1339(5) 0.042(4) Uani 0.699(7) 1 d . U P B 1
N15 N 0.2167(8) 0.5779(8) 0.0933(5) 0.049(3) Uani 0.699(7) 1 d D U P B 1
N16 N 0.2939(4) 1.1035(5) 0.3519(3) 0.0326(17) Uani 1 1 d . U . . .
N17 N 0.3381(5) 1.1734(5) 0.3431(3) 0.0399(19) Uani 1 1 d D U . . .
N18 N 0.3407(5) 1.2367(6) 0.3799(4) 0.053(2) Uani 1 1 d . U . . .
C1 C 0.3915(5) 1.0339(6) 0.1084(4) 0.032(2) Uani 1 1 d . . . . .
C2 C 0.4343(5) 1.1108(7) 0.1025(4) 0.037(2) Uani 1 1 d . . . . .
C3 C 0.4568(7) 1.1295(8) 0.0560(5) 0.058(3) Uani 1 1 d . . . . .
H3 H 0.4861 1.1815 0.0524 0.070 Uiso 1 1 calc R U . . .
C4 C 0.4352(7) 1.0703(9) 0.0165(5) 0.059(3) Uani 1 1 d . . . . .
H4 H 0.4492 1.0815 -0.0157 0.071 Uiso 1 1 calc R U . . .
C5 C 0.3923(6) 0.9923(8) 0.0219(4) 0.047(3) Uani 1 1 d . . . . .
H5 H 0.3771 0.9531 -0.0069 0.056 Uiso 1 1 calc R U . . .
C6 C 0.3720(5) 0.9716(7) 0.0685(4) 0.037(2) Uani 1 1 d . . . . .
H6 H 0.3459 0.9171 0.0728 0.045 Uiso 1 1 calc R U . . .
C7 C 0.4656(5) 0.7339(6) 0.3548(4) 0.029(2) Uani 1 1 d . . . . .
C8 C 0.4866(6) 0.7949(8) 0.3959(4) 0.042(3) Uani 1 1 d . . . . .
H8 H 0.4657 0.8544 0.3951 0.051 Uiso 1 1 calc R U . . .
C9 C 0.5388(7) 0.7664(9) 0.4379(5) 0.059(3) Uani 1 1 d . . . . .
H9 H 0.5542 0.8060 0.4664 0.070 Uiso 1 1 calc R U . . .
C10 C 0.5698(7) 0.6735(8) 0.4371(5) 0.064(4) Uani 1 1 d . . . . .
H10 H 0.6042 0.6532 0.4662 0.077 Uiso 1 1 calc R U . . .
C11 C 0.5512(6) 0.6168(8) 0.3968(5) 0.055(3) Uani 1 1 d . . . . .
H11 H 0.5728 0.5578 0.3967 0.066 Uiso 1 1 calc R U . . .
C12 C 0.4996(5) 0.6470(7) 0.3553(4) 0.040(2) Uani 1 1 d . . . . .
C13 C 0.0877(5) 0.7002(7) 0.3377(4) 0.0353(19) Uani 1 1 d . U . . .
C14 C 0.0703(6) 0.6266(7) 0.3026(5) 0.049(2) Uani 1 1 d . U . . .
H14 H 0.0831 0.6270 0.2696 0.059 Uiso 1 1 calc R U . . .
C15 C 0.0335(7) 0.5540(9) 0.3193(6) 0.069(3) Uani 1 1 d . U . . .
H15 H 0.0224 0.5026 0.2971 0.083 Uiso 1 1 calc R U . . .
C16 C 0.0119(9) 0.5515(11) 0.3662(7) 0.086(4) Uani 1 1 d . U . . .
H16 H -0.0155 0.5008 0.3747 0.104 Uiso 1 1 calc R U . . .
C17 C 0.0300(7) 0.6225(9) 0.4010(6) 0.067(3) Uani 1 1 d . U . . .
H17 H 0.0169 0.6201 0.4339 0.081 Uiso 1 1 calc R U . . .
C18 C 0.0691(6) 0.7001(8) 0.3864(4) 0.048(2) Uani 1 1 d . U . . .
C19 C 0.0401(6) 1.1349(7) 0.1658(5) 0.046(3) Uani 1 1 d . . . . .
C20 C -0.0155(6) 1.1428(8) 0.1234(5) 0.052(3) Uani 1 1 d . . . . .
C21 C -0.0610(7) 1.2197(9) 0.1140(7) 0.086(6) Uani 1 1 d . . . . .
H21 H -0.1008 1.2218 0.0855 0.103 Uiso 1 1 calc R U . . .
C22 C -0.0456(9) 1.2927(10) 0.1480(7) 0.096(6) Uani 1 1 d . . . . .
H22 H -0.0749 1.3464 0.1428 0.115 Uiso 1 1 calc R U . . .
C23 C 0.0132(8) 1.2878(9) 0.1903(7) 0.080(5) Uani 1 1 d . . . . .
H23 H 0.0244 1.3401 0.2118 0.096 Uiso 1 1 calc R U . . .
C24 C 0.0555(7) 1.2089(8) 0.2018(6) 0.061(3) Uani 1 1 d . . . . .
H24 H 0.0926 1.2045 0.2319 0.074 Uiso 1 1 calc R U . . .
C25 C 0.1474(7) 0.7049(7) 0.0856(5) 0.025(3) Uani 0.699(7) 1 d D U P B 1
C26 C 0.1577(8) 0.6229(8) 0.0609(5) 0.037(3) Uani 0.699(7) 1 d D U P B 1
C27 C 0.1199(9) 0.5916(10) 0.0135(5) 0.050(4) Uani 0.699(7) 1 d D U P B 1
H27 H 0.1309 0.5351 -0.0012 0.060 Uiso 0.699(7) 1 calc R U P B 1
C28 C 0.0653(9) 0.6489(9) -0.0104(6) 0.059(4) Uani 0.699(7) 1 d D U P B 1
H28 H 0.0354 0.6318 -0.0423 0.071 Uiso 0.699(7) 1 calc R U P B 1
C29 C 0.0543(9) 0.7323(10) 0.0126(5) 0.054(4) Uani 0.699(7) 1 d D U P B 1
H29 H 0.0185 0.7725 -0.0057 0.065 Uiso 0.699(7) 1 calc R U P B 1
C30 C 0.0923(7) 0.7605(9) 0.0605(5) 0.044(3) Uani 0.699(7) 1 d D U P B 1
H30 H 0.0806 0.8165 0.0755 0.053 Uiso 0.699(7) 1 calc R U P B 1
C31 C 0.2697(5) 1.1196(7) 0.3972(4) 0.038(2) Uani 1 1 d . U . . .
C32 C 0.3006(6) 1.2055(8) 0.4142(4) 0.050(2) Uani 1 1 d . U . . .
C33 C 0.2843(7) 1.2466(10) 0.4598(5) 0.066(3) Uani 1 1 d . U . . .
H33 H 0.3029 1.3051 0.4716 0.079 Uiso 1 1 calc R U . . .
C34 C 0.2410(8) 1.1976(10) 0.4851(5) 0.072(3) Uani 1 1 d . U . . .
H34 H 0.2284 1.2237 0.5152 0.086 Uiso 1 1 calc R U . . .
C35 C 0.2130(7) 1.1091(10) 0.4694(4) 0.059(3) Uani 1 1 d . U . . .
H35 H 0.1856 1.0762 0.4902 0.071 Uiso 1 1 calc R U . . .
C36 C 0.2253(6) 1.0720(8) 0.4255(4) 0.043(2) Uani 1 1 d . U . . .
H36 H 0.2044 1.0146 0.4137 0.052 Uiso 1 1 calc R U . . .
N13A N 0.1486(18) 0.7264(16) 0.0886(12) 0.050 Uiso 0.301(7) 1 d G U P B 2
N14A N 0.202(2) 0.7167(19) 0.1305(11) 0.050 Uiso 0.301(7) 1 d G U P B 2
N15A N 0.2384(18) 0.641(2) 0.1277(10) 0.050 Uiso 0.301(7) 1 d G U P B 2
C25A C 0.1492(12) 0.6554(13) 0.0563(9) 0.050 Uiso 0.301(7) 1 d G U P B 2
C26A C 0.2061(12) 0.5989(13) 0.0807(8) 0.050 Uiso 0.301(7) 1 d G U P B 2
C27A C 0.2286(13) 0.5161(14) 0.0613(9) 0.050 Uiso 0.301(7) 1 d G U P B 2
H27A H 0.2676 0.4805 0.0798 0.060 Uiso 0.301(7) 1 calc R U P B 2
C28A C 0.1897(13) 0.4901(14) 0.0129(9) 0.050 Uiso 0.301(7) 1 d G U P B 2
H28A H 0.2059 0.4384 -0.0036 0.060 Uiso 0.301(7) 1 calc R U P B 2
C29A C 0.1289(14) 0.5367(16) -0.0117(8) 0.050 Uiso 0.301(7) 1 d G U P B 2
H29A H 0.0988 0.5136 -0.0421 0.060 Uiso 0.301(7) 1 calc R U P B 2
C30A C 0.1136(13) 0.6205(16) 0.0104(9) 0.050 Uiso 0.301(7) 1 d G U P B 2
H30A H 0.0748 0.6562 -0.0084 0.060 Uiso 0.301(7) 1 calc R U P B 2
O5 O 0.0407(14) 0.8470(16) 0.0346(10) 0.050 Uiso 0.301(7) 1 d . U P B 2
O6 O 0.3086(13) 0.4283(16) 0.0789(9) 0.110(12) Uiso 0.51(3) 1 d . . . C 1
O1 O 0.3705(5) 0.3904(6) 0.2339(4) 0.052(4) Uiso 0.83(2) 1 d . . . B 1
O2 O 0.5460(12) 1.2780(14) 0.2878(9) 0.033(8) Uiso 0.33(3) 1 d . . . A 2
O3 O 0.5256(9) 1.3016(17) 0.3090(10) 0.064(10) Uiso 0.39(4) 1 d D . . A 1
O7 O 0.4647(9) 1.4254(11) 0.3046(6) 0.047(6) Uiso 0.43(2) 1 d . . . A 2
O4 O 0.5906(8) 1.3658(10) 0.3477(6) 0.050 Uiso 0.525(15) 1 d . U . D 2
O8 O 0.5000 1.4449(19) 0.2500 0.050 Uiso 0.38(2) 2 d S U . E 1

loop_
_atom_site_aniso_label
_atom_site_aniso_U_11
_atom_site_aniso_U_22
_atom_site_aniso_U_33
_atom_site_aniso_U_23
_atom_site_aniso_U_13
_atom_site_aniso_U_12
I1 0.0219(3) 0.0308(3) 0.0285(3) -0.0025(2) 0.0052(2) -0.0031(2)
I2 0.0308(3) 0.0218(3) 0.0341(3) 0.0003(2) 0.0087(3) 0.0000(2)
I3 0.0266(3) 0.0303(3) 0.0233(3) 0.0006(2) 0.0061(2) -0.0022(2)
I4 0.0250(3) 0.0269(3) 0.0299(3) -0.0021(2) 0.0115(2) 0.0017(2)
I5 0.0289(3) 0.0370(3) 0.0243(3) 0.0033(2) 0.0079(2) 0.0037(2)
I6 0.0261(3) 0.0324(3) 0.0300(3) -0.0009(2) 0.0115(2) 0.0054(2)
I7 0.0213(3) 0.0311(3) 0.0340(3) -0.0004(2) 0.0066(2) -0.0035(2)
I8 0.0290(3) 0.0231(3) 0.0380(3) 0.0034(2) 0.0114(3) 0.0003(2)
Mo1 0.0205(4) 0.0219(4) 0.0228(4) -0.0007(3) 0.0076(3) -0.0016(3)
Mo2 0.0204(4) 0.0231(4) 0.0247(4) 0.0011(3) 0.0072(3) 0.0018(3)
Mo3 0.0214(4) 0.0244(4) 0.0264(4) 0.0026(3) 0.0095(3) 0.0008(3)
Mo4 0.0204(4) 0.0232(4) 0.0243(4) 0.0006(3) 0.0064(3) 0.0009(3)
Mo5 0.0216(4) 0.0220(4) 0.0254(4) -0.0017(3) 0.0078(3) -0.0014(3)
Mo6 0.0218(4) 0.0243(4) 0.0235(4) -0.0018(3) 0.0068(3) 0.0004(3)
Na1A 0.097(8) 0.086(7) 0.104(8) -0.022(6) -0.010(6) -0.018(6)
Na1B 0.097(13) 0.086(8) 0.104(7) -0.022(8) -0.010(6) -0.018(6)
Na2 0.071(5) 0.056(4) 0.099(6) -0.013(4) 0.015(4) 0.005(4)
N1 0.026(4) 0.024(4) 0.029(4) 0.003(3) 0.006(3) -0.006(3)
N2 0.035(5) 0.036(4) 0.038(5) -0.002(4) 0.013(4) -0.012(4)
N3 0.030(4) 0.033(4) 0.061(6) 0.004(4) 0.012(4) -0.009(3)
N4 0.021(4) 0.034(4) 0.038(4) 0.000(3) 0.002(3) 0.001(3)
N5 0.039(5) 0.043(5) 0.037(5) -0.006(4) 0.009(4) 0.005(4)
N6 0.043(5) 0.034(4) 0.048(5) 0.001(4) 0.004(4) 0.013(4)
N7 0.025(4) 0.042(4) 0.039(4) 0.014(3) 0.014(3) 0.003(3)
N8 0.038(5) 0.063(5) 0.038(4) 0.009(3) 0.015(3) 0.004(4)
N9 0.042(5) 0.068(5) 0.049(4) 0.021(3) 0.024(4) 0.007(4)
N10 0.035(5) 0.031(4) 0.030(4) 0.003(3) 0.002(4) 0.005(3)
N11 0.041(5) 0.055(6) 0.048(6) -0.005(4) -0.007(4) 0.002(4)
N12 0.035(5) 0.055(6) 0.076(7) 0.021(5) -0.010(5) 0.000(4)
N13 0.022(5) 0.015(4) 0.026(4) -0.009(3) 0.008(3) -0.009(3)
N14 0.056(7) 0.025(5) 0.044(6) -0.013(4) 0.004(5) 0.012(5)
N15 0.068(7) 0.028(5) 0.048(6) -0.015(4) 0.007(5) 0.007(5)
N16 0.038(4) 0.030(3) 0.031(4) -0.010(3) 0.011(3) 0.001(3)
N17 0.043(4) 0.034(4) 0.042(4) -0.009(3) 0.006(3) -0.005(3)
N18 0.055(5) 0.043(4) 0.060(5) -0.016(4) 0.007(4) -0.002(4)
C1 0.028(5) 0.041(5) 0.029(5) 0.009(4) 0.010(4) 0.003(4)
C2 0.033(5) 0.040(5) 0.039(6) 0.001(4) 0.013(4) -0.005(4)
C3 0.085(10) 0.050(7) 0.047(7) 0.007(6) 0.032(7) -0.017(6)
C4 0.064(8) 0.080(9) 0.039(7) 0.001(6) 0.025(6) -0.010(7)
C5 0.045(7) 0.070(8) 0.028(5) 0.002(5) 0.015(5) -0.004(6)
C6 0.033(5) 0.046(6) 0.036(5) 0.005(5) 0.012(4) -0.004(4)
C7 0.020(4) 0.036(5) 0.037(5) 0.003(4) 0.016(4) -0.008(4)
C8 0.034(6) 0.055(7) 0.039(6) 0.004(5) 0.009(5) -0.007(5)
C9 0.051(7) 0.077(9) 0.046(7) 0.014(6) 0.004(6) -0.004(6)
C10 0.062(8) 0.060(8) 0.062(8) 0.015(7) -0.013(7) 0.003(6)
C11 0.052(7) 0.045(6) 0.060(8) 0.012(6) -0.010(6) 0.001(5)
C12 0.028(5) 0.048(6) 0.045(6) 0.007(5) 0.009(5) 0.001(4)
C13 0.021(4) 0.042(4) 0.046(4) 0.022(3) 0.013(3) 0.009(3)
C14 0.040(6) 0.045(5) 0.066(6) 0.013(4) 0.016(4) 0.002(4)
C15 0.061(8) 0.055(6) 0.099(8) 0.017(5) 0.035(6) -0.008(5)
C16 0.091(10) 0.070(7) 0.111(8) 0.021(6) 0.051(7) -0.009(7)
C17 0.062(7) 0.066(6) 0.086(7) 0.034(5) 0.045(6) 0.005(5)
C18 0.036(5) 0.063(5) 0.050(5) 0.027(3) 0.021(4) 0.009(4)
C19 0.032(6) 0.042(6) 0.064(7) 0.012(5) 0.014(5) -0.004(5)
C20 0.033(6) 0.060(7) 0.061(8) 0.037(6) 0.004(5) 0.010(5)
C21 0.052(8) 0.057(8) 0.135(15) 0.039(9) -0.019(9) 0.003(7)
C22 0.075(10) 0.049(8) 0.152(17) 0.026(10) -0.007(11) 0.024(7)
C23 0.065(9) 0.052(8) 0.115(13) 0.002(8) -0.002(9) 0.019(7)
C24 0.051(7) 0.048(7) 0.087(10) 0.006(7) 0.017(7) 0.007(6)
C25 0.027(5) 0.024(5) 0.027(5) -0.008(4) 0.011(4) -0.014(4)
C26 0.051(6) 0.028(5) 0.033(5) -0.011(4) 0.012(4) -0.008(5)
C27 0.064(8) 0.050(7) 0.038(6) -0.019(5) 0.015(5) -0.018(6)
C28 0.069(9) 0.062(7) 0.049(7) -0.011(6) 0.015(6) -0.013(6)
C29 0.056(8) 0.064(7) 0.043(6) -0.007(5) 0.007(6) -0.016(6)
C30 0.042(6) 0.046(6) 0.044(6) -0.003(5) 0.007(5) -0.006(5)
C31 0.035(4) 0.047(4) 0.031(4) -0.011(3) 0.004(3) 0.011(3)
C32 0.053(6) 0.049(5) 0.045(5) -0.018(4) 0.002(4) 0.011(4)
C33 0.067(7) 0.079(7) 0.047(5) -0.028(5) -0.001(5) 0.020(5)
C34 0.065(7) 0.099(7) 0.049(6) -0.017(5) 0.006(5) 0.030(5)
C35 0.048(6) 0.098(7) 0.029(5) -0.011(4) 0.004(4) 0.027(5)
C36 0.040(5) 0.058(5) 0.032(4) -0.001(4) 0.010(4) 0.015(4)

loop_
_atom_type_symbol
_atom_type_description
_atom_type_scat_dispersion_real
_atom_type_scat_dispersion_imag
_atom_type_scat_source
C C 0.0033 0.0016 'International Tables Vol C Tables 4.2.6.8 and 6.1.1.4'
H H 0.0000 0.0000 'International Tables Vol C Tables 4.2.6.8 and 6.1.1.4'
I I -0.4742 1.8119 'International Tables Vol C Tables 4.2.6.8 and 6.1.1.4'
Mo Mo -1.6832 0.6857 'International Tables Vol C Tables 4.2.6.8 and 6.1.1.4'
N N 0.0061 0.0033 'International Tables Vol C Tables 4.2.6.8 and 6.1.1.4'
Na Na 0.0362 0.0249 'International Tables Vol C Tables 4.2.6.8 and 6.1.1.4'
O O 0.0106 0.0060 'International Tables Vol C Tables 4.2.6.8 and 6.1.1.4'

loop_
_geom_angle_atom_site_label_1
_geom_angle_atom_site_label_2
_geom_angle_atom_site_label_3
_geom_angle
_geom_angle_site_symmetry_1
_geom_angle_site_symmetry_3
_geom_angle_publ_flag
Mo1 I1 Mo6 57.14(2) . . ?
Mo2 I1 Mo1 57.74(2) . . ?
Mo2 I1 Mo6 57.99(2) . . ?
Mo1 I2 Mo6 57.41(2) . . ?
Mo1 I2 Na1A 95.3(2) . . ?
Mo4 I2 Mo1 58.29(2) . . ?
Mo4 I2 Mo6 58.01(2) . . ?
Mo4 I2 Na1A 149.61(19) . . ?
Mo6 I2 Na1A 96.25(19) . . ?
Mo1 I3 Mo4 58.44(2) . . ?
Mo1 I3 Mo5 58.08(2) . . ?
Mo4 I3 Mo5 57.43(2) . . ?
Mo1 I4 Mo2 58.07(2) . . ?
Mo1 I4 Mo5 58.03(2) . . ?
Mo2 I4 Mo5 57.36(2) . . ?
Mo2 I5 Mo3 57.92(2) . . ?
Mo2 I5 Mo6 58.09(2) . . ?
Mo6 I5 Mo3 56.95(2) . . ?
Mo3 I6 Mo6 56.89(2) . . ?
Mo4 I6 Mo3 58.13(2) . . ?
Mo4 I6 Mo6 57.85(2) . . ?
Mo3 I7 Mo4 58.00(2) . . ?
Mo3 I7 Mo5 58.02(2) . . ?
Mo4 I7 Mo5 57.13(2) . . ?
Mo2 I8 Na2 96.56(13) . . ?
Mo3 I8 Mo2 58.21(2) . . ?
Mo3 I8 Mo5 58.29(2) . . ?
Mo3 I8 Na2 148.72(14) . . ?
Mo5 I8 Mo2 57.42(2) . . ?
Mo5 I8 Na2 93.46(14) . . ?
I2 Mo1 I1 91.86(3) . . ?
I3 Mo1 I1 177.37(4) . . ?
I3 Mo1 I2 88.89(3) . . ?
I3 Mo1 I4 89.37(3) . . ?
I4 Mo1 I1 89.75(3) . . ?
I4 Mo1 I2 176.77(4) . . ?
Mo2 Mo1 I1 60.71(2) . . ?
Mo2 Mo1 I2 121.95(3) . . ?
Mo2 Mo1 I3 120.86(3) . . ?
Mo2 Mo1 I4 61.28(2) . . ?
Mo2 Mo1 Mo4 90.05(3) . . ?
Mo2 Mo1 Mo5 59.52(3) . . ?
Mo4 Mo1 I1 121.58(3) . . ?
Mo4 Mo1 I2 60.59(2) . . ?
Mo4 Mo1 I3 60.93(2) . . ?
Mo4 Mo1 I4 120.70(3) . . ?
Mo5 Mo1 I1 120.23(3) . . ?
Mo5 Mo1 I2 119.89(3) . . ?
Mo5 Mo1 I3 61.36(2) . . ?
Mo5 Mo1 I4 61.42(2) . . ?
Mo5 Mo1 Mo4 59.31(3) . . ?
Mo6 Mo1 I1 61.43(2) . . ?
Mo6 Mo1 I2 61.51(3) . . ?
Mo6 Mo1 I3 121.07(3) . . ?
Mo6 Mo1 I4 121.71(3) . . ?
Mo6 Mo1 Mo2 60.44(3) . . ?
Mo6 Mo1 Mo4 60.15(3) . . ?
Mo6 Mo1 Mo5 89.44(3) . . ?
N1 Mo1 I1 87.78(18) . . ?
N1 Mo1 I2 87.43(19) . . ?
N1 Mo1 I3 89.74(18) . . ?
N1 Mo1 I4 89.83(19) . . ?
N1 Mo1 Mo2 135.10(18) . . ?
N1 Mo1 Mo4 134.82(18) . . ?
N1 Mo1 Mo5 137.37(19) . . ?
N1 Mo1 Mo6 133.19(19) . . ?
I1 Mo2 I4 89.87(3) . . ?
I1 Mo2 I8 176.94(3) . . ?
I4 Mo2 I8 91.81(3) . . ?
I5 Mo2 I1 88.39(3) . . ?
I5 Mo2 I4 176.67(3) . . ?
I5 Mo2 I8 89.80(3) . . ?
Mo1 Mo2 I1 61.55(2) . . ?
Mo1 Mo2 I4 60.65(2) . . ?
Mo1 Mo2 I5 120.74(3) . . ?
Mo1 Mo2 I8 121.52(3) . . ?
Mo1 Mo2 Mo3 90.04(3) . . ?
Mo1 Mo2 Mo6 59.51(3) . . ?
Mo3 Mo2 I1 120.52(3) . . ?
Mo3 Mo2 I4 121.81(3) . . ?
Mo3 Mo2 I5 61.51(3) . . ?
Mo3 Mo2 I8 60.52(2) . . ?
Mo3 Mo2 Mo6 59.15(3) . . ?
Mo5 Mo2 I1 121.82(3) . . ?
Mo5 Mo2 I4 61.45(3) . . ?
Mo5 Mo2 I5 121.87(3) . . ?
Mo5 Mo2 I8 61.25(2) . . ?
Mo5 Mo2 Mo1 60.27(3) . . ?
Mo5 Mo2 Mo3 60.37(3) . . ?
Mo5 Mo2 Mo6 89.33(3) . . ?
Mo6 Mo2 I1 61.43(2) . . ?
Mo6 Mo2 I4 120.16(3) . . ?
Mo6 Mo2 I5 61.29(3) . . ?
Mo6 Mo2 I8 119.67(3) . . ?
N4 Mo2 I1 92.38(19) . . ?
N4 Mo2 I4 86.7(2) . . ?
N4 Mo2 I5 90.5(2) . . ?
N4 Mo2 I8 85.16(19) . . ?
N4 Mo2 Mo1 136.1(2) . . ?
N4 Mo2 Mo3 133.6(2) . . ?
N4 Mo2 Mo5 130.57(19) . . ?
N4 Mo2 Mo6 140.1(2) . . ?
I6 Mo3 I5 92.66(3) . . ?
I7 Mo3 I5 176.97(3) . . ?
I7 Mo3 I6 88.79(3) . . ?
I8 Mo3 I5 89.69(3) . . ?
I8 Mo3 I6 176.27(3) . . ?
I8 Mo3 I7 88.72(3) . . ?
Mo2 Mo3 I5 60.57(2) . . ?
Mo2 Mo3 I6 122.44(3) . . ?
Mo2 Mo3 I7 120.68(3) . . ?
Mo2 Mo3 I8 61.27(2) . . ?
Mo2 Mo3 Mo5 59.35(3) . . ?
Mo4 Mo3 I5 121.74(3) . . ?
Mo4 Mo3 I6 60.51(2) . . ?
Mo4 Mo3 I7 61.28(2) . . ?
Mo4 Mo3 I8 120.42(3) . . ?
Mo4 Mo3 Mo2 90.01(3) . . ?
Mo4 Mo3 Mo5 59.28(3) . . ?
Mo5 Mo3 I5 119.92(3) . . ?
Mo5 Mo3 I6 119.77(3) . . ?
Mo5 Mo3 I7 61.37(3) . . ?
Mo5 Mo3 I8 61.18(3) . . ?
Mo6 Mo3 I5 61.40(2) . . ?
Mo6 Mo3 I6 61.95(3) . . ?
Mo6 Mo3 I7 121.62(3) . . ?
Mo6 Mo3 I8 121.76(3) . . ?
Mo6 Mo3 Mo2 60.50(3) . . ?
Mo6 Mo3 Mo4 60.35(3) . . ?
Mo6 Mo3 Mo5 89.53(3) . . ?
N7 Mo3 I5 85.4(2) . . ?
N7 Mo3 I6 87.0(2) . . ?
N7 Mo3 I7 92.0(2) . . ?
N7 Mo3 I8 90.3(2) . . ?
N7 Mo3 Mo2 133.58(19) . . ?
N7 Mo3 Mo4 136.23(19) . . ?
N7 Mo3 Mo5 139.3(2) . . ?
N7 Mo3 Mo6 131.1(2) . . ?
I2 Mo4 I3 89.01(3) . . ?
I2 Mo4 I7 177.12(3) . . ?
I3 Mo4 I7 92.16(3) . . ?
I6 Mo4 I2 89.73(3) . . ?
I6 Mo4 I3 176.56(3) . . ?
I6 Mo4 I7 88.96(3) . . ?
Mo1 Mo4 I2 61.12(2) . . ?
Mo1 Mo4 I3 60.63(3) . . ?
Mo1 Mo4 I6 121.33(3) . . ?
Mo1 Mo4 I7 121.72(3) . . ?
Mo3 Mo4 I2 120.69(3) . . ?
Mo3 Mo4 I3 121.96(3) . . ?
Mo3 Mo4 I6 61.37(3) . . ?
Mo3 Mo4 I7 60.72(2) . . ?
Mo3 Mo4 Mo1 89.85(3) . . ?
Mo5 Mo4 I2 121.29(3) . . ?
Mo5 Mo4 I3 61.54(3) . . ?
Mo5 Mo4 I6 121.77(3) . . ?
Mo5 Mo4 I7 61.54(2) . . ?
Mo5 Mo4 Mo1 60.19(3) . . ?
Mo5 Mo4 Mo3 60.42(3) . . ?
Mo5 Mo4 Mo6 89.55(3) . . ?
Mo6 Mo4 I2 61.47(2) . . ?
Mo6 Mo4 I3 120.08(3) . . ?
Mo6 Mo4 I6 61.89(3) . . ?
Mo6 Mo4 I7 119.96(3) . . ?
Mo6 Mo4 Mo1 59.46(3) . . ?
Mo6 Mo4 Mo3 59.24(3) . . ?
N10 Mo4 I2 90.4(2) . . ?
N10 Mo4 I3 86.0(2) . . ?
N10 Mo4 I6 90.9(2) . . ?
N10 Mo4 I7 87.1(2) . . ?
N10 Mo4 Mo1 134.3(2) . . ?
N10 Mo4 Mo3 135.7(2) . . ?
N10 Mo4 Mo5 131.6(2) . . ?
N10 Mo4 Mo6 138.9(2) . . ?
I3 Mo5 I4 88.46(3) . . ?
I3 Mo5 I7 91.76(3) . . ?
I4 Mo5 I7 177.27(3) . . ?
I8 Mo5 I3 177.59(3) . . ?
I8 Mo5 I4 91.71(3) . . ?
I8 Mo5 I7 87.96(3) . . ?
Mo1 Mo5 I3 60.56(2) . . ?
Mo1 Mo5 I4 60.55(2) . . ?
Mo1 Mo5 I7 121.84(3) . . ?
Mo1 Mo5 I8 121.54(3) . . ?
Mo1 Mo5 Mo3 89.96(3) . . ?
Mo2 Mo5 I3 120.74(3) . . ?
Mo2 Mo5 I4 61.19(3) . . ?
Mo2 Mo5 I7 120.84(3) . . ?
Mo2 Mo5 I8 61.34(2) . . ?
Mo2 Mo5 Mo1 60.21(3) . . ?
Mo2 Mo5 Mo3 60.28(3) . . ?
Mo3 Mo5 I3 121.32(3) . . ?
Mo3 Mo5 I4 121.47(3) . . ?
Mo3 Mo5 I7 60.61(3) . . ?
Mo3 Mo5 I8 60.52(3) . . ?
Mo4 Mo5 I3 61.03(3) . . ?
Mo4 Mo5 I4 121.01(3) . . ?
Mo4 Mo5 I7 61.33(3) . . ?
Mo4 Mo5 I8 120.77(3) . . ?
Mo4 Mo5 Mo1 60.50(3) . . ?
Mo4 Mo5 Mo2 91.15(3) . . ?
Mo4 Mo5 Mo3 60.29(3) . . ?
N13 Mo5 I3 88.7(3) . . ?
N13 Mo5 I4 88.7(4) . . ?
N13 Mo5 I7 88.6(4) . . ?
N13 Mo5 I8 88.9(3) . . ?
N13 Mo5 Mo1 134.9(4) . . ?
N13 Mo5 Mo2 134.6(3) . . ?
N13 Mo5 Mo3 135.2(4) . . ?
N13 Mo5 Mo4 134.3(3) . . ?
N14A Mo5 I3 86.3(10) . . ?
N14A Mo5 I4 86.1(11) . . ?
N14A Mo5 I7 91.2(11) . . ?
N14A Mo5 I8 91.3(10) . . ?
N14A Mo5 Mo1 131.3(12) . . ?
N14A Mo5 Mo2 134.3(9) . . ?
N14A Mo5 Mo3 138.7(12) . . ?
N14A Mo5 Mo4 134.3(9) . . ?
I1 Mo6 I6 177.46(3) . . ?
I2 Mo6 I1 91.62(3) . . ?
I2 Mo6 I6 88.32(3) . . ?
I5 Mo6 I1 87.58(3) . . ?
I5 Mo6 I2 177.26(3) . . ?
I5 Mo6 I6 92.36(3) . . ?
Mo1 Mo6 I1 61.43(3) . . ?
Mo1 Mo6 I2 61.08(2) . . ?
Mo1 Mo6 I5 120.61(3) . . ?
Mo1 Mo6 I6 120.62(3) . . ?
Mo1 Mo6 Mo2 60.05(3) . . ?
Mo1 Mo6 Mo4 60.39(3) . . ?
Mo2 Mo6 I1 60.59(2) . . ?
Mo2 Mo6 I2 121.13(3) . . ?
Mo2 Mo6 I5 60.61(2) . . ?
Mo2 Mo6 I6 121.51(3) . . ?
Mo3 Mo6 I1 120.89(3) . . ?
Mo3 Mo6 I2 120.90(3) . . ?
Mo3 Mo6 I5 61.66(2) . . ?
Mo3 Mo6 I6 61.16(3) . . ?
Mo3 Mo6 Mo1 91.07(3) . . ?
Mo3 Mo6 Mo2 60.35(3) . . ?
Mo3 Mo6 Mo4 60.41(3) . . ?
Mo4 Mo6 I1 121.82(3) . . ?
Mo4 Mo6 I2 60.52(2) . . ?
Mo4 Mo6 I5 122.06(3) . . ?
Mo4 Mo6 I6 60.26(3) . . ?
Mo4 Mo6 Mo2 89.96(3) . . ?
N16 Mo6 I1 89.3(2) . . ?
N16 Mo6 I2 88.1(2) . . ?
N16 Mo6 I5 89.3(2) . . ?
N16 Mo6 I6 88.1(2) . . ?
N16 Mo6 Mo1 134.5(2) . . ?
N16 Mo6 Mo2 136.2(2) . . ?
N16 Mo6 Mo3 134.4(2) . . ?
N16 Mo6 Mo4 133.8(2) . . ?
Na1A Na1A I2 140.9(4) 2_655 . ?
N2 Na1A I2 65.3(3) . . ?
N2 Na1A Na1A 75.6(4) . 2_655 ?
N2 Na1A N17 113.1(4) . . ?
N17 Na1A I2 64.0(3) . . ?
N17 Na1A Na1A 135.1(6) . 2_655 ?
O1 Na1A I2 95.8(5) 1_565 . ?
O1 Na1A Na1A 103.5(4) 1_565 2_655 ?
O1 Na1A N2 115.4(5) 1_565 . ?
O1 Na1A N17 110.4(5) 1_565 . ?
O1 Na1A O3 69.5(7) 1_565 2_655 ?
O1 Na1A O3 92.5(7) 1_565 . ?
O3 Na1A I2 116.1(7) 2_655 . ?
O3 Na1A I2 165.5(8) . . ?
O3 Na1A Na1A 46.9(6) . 2_655 ?
O3 Na1A Na1A 45.0(5) 2_655 2_655 ?
O3 Na1A N2 67.0(6) 2_655 . ?
O3 Na1A N2 121.1(8) . . ?
O3 Na1A N17 179.8(8) 2_655 . ?
O3 Na1A N17 102.0(8) . . ?
O3 Na1A O3 77.9(10) . 2_655 ?
N3 Na1B Na1B 79.9(8) 2_655 2_655 ?
N3 Na1B N17 85.9(6) 2_655 . ?
N17 Na1B Na1B 154.3(5) . 2_655 ?
O2 Na1B Na1B 37.3(8) 2_655 2_655 ?
O2 Na1B Na1B 37.3(8) . 2_655 ?
O2 Na1B N3 115.1(11) 2_655 2_655 ?
O2 Na1B N3 54.7(8) . 2_655 ?
O2 Na1B N17 141.0(13) 2_655 . ?
O2 Na1B N17 139.7(13) . . ?
O2 Na1B O2 72.8(11) 2_655 . ?
O2 Na1B O7 91.8(10) 2_655 . ?
O2 Na1B O7 73.8(10) . . ?
O7 Na1B Na1B 89.6(7) . 2_655 ?
O7 Na1B N3 105.5(10) . 2_655 ?
O7 Na1B N17 114.9(10) . . ?
N5 Na2 I8 62.0(2) . . ?
N14 Na2 I8 66.3(3) . . ?
N14 Na2 N5 113.3(4) . . ?
O1 Na2 I8 112.6(4) . . ?
O1 Na2 N5 104.8(4) . . ?
O1 Na2 N14 132.9(5) . . ?
N2 N1 Mo1 116.8(6) . . ?
N2 N1 C1 107.1(7) . . ?
C1 N1 Mo1 135.3(6) . . ?
N1 N2 Na1A 143.4(6) . . ?
N3 N2 Na1A 104.1(6) . . ?
N3 N2 N1 110.9(8) . . ?
N2 N3 Na1B 103.6(8) . 2_655 ?
N2 N3 C2 107.8(7) . . ?
C2 N3 Na1B 140.1(8) . 2_655 ?
N5 N4 Mo2 115.7(5) . . ?
C7 N4 Mo2 135.8(6) . . ?
C7 N4 N5 107.8(7) . . ?
N4 N5 Na2 145.5(6) . . ?
N6 N5 Na2 102.1(6) . . ?
N6 N5 N4 110.7(7) . . ?
N5 N6 C12 108.1(8) . . ?
N8 N7 Mo3 116.5(6) . . ?
N8 N7 C13 106.6(8) . . ?
C13 N7 Mo3 135.9(7) . . ?
N9 N8 N7 112.2(9) . . ?
N8 N9 C18 106.0(9) . . ?
N11 N10 Mo4 115.6(6) . . ?
C19 N10 Mo4 137.7(7) . . ?
C19 N10 N11 106.3(8) . . ?
N12 N11 N10 110.9(9) . . ?
N11 N12 C20 106.7(9) . . ?
N14 N13 Mo5 118.7(8) . . ?
C25 N13 Mo5 131.8(8) . . ?
C25 N13 N14 109.4(9) . . ?
N13 N14 Na2 140.8(8) . . ?
N15 N14 Na2 109.6(9) . . ?
N15 N14 N13 109.5(11) . . ?
N14 N15 C26 108.0(10) . . ?
N17 N16 Mo6 117.7(6) . . ?
N17 N16 C31 109.5(8) . . ?
C31 N16 Mo6 132.7(7) . . ?
N16 N17 Na1A 139.8(6) . . ?
N16 N17 Na1B 152.3(8) . . ?
N18 N17 Na1A 110.0(7) . . ?
N18 N17 Na1B 98.3(8) . . ?
N18 N17 N16 109.3(9) . . ?
N17 N18 C32 107.8(9) . . ?
N1 C1 C2 105.8(8) . . ?
N1 C1 C6 133.4(9) . . ?
C6 C1 C2 120.7(9) . . ?
N3 C2 C1 108.3(9) . . ?
N3 C2 C3 129.9(9) . . ?
C3 C2 C1 121.8(10) . . ?
C2 C3 H3 121.4 . . ?
C4 C3 C2 117.2(11) . . ?
C4 C3 H3 121.4 . . ?
C3 C4 H4 119.2 . . ?
C3 C4 C5 121.6(11) . . ?
C5 C4 H4 119.2 . . ?
C4 C5 H5 119.3 . . ?
C6 C5 C4 121.4(10) . . ?
C6 C5 H5 119.3 . . ?
C1 C6 C5 117.1(10) . . ?
C1 C6 H6 121.5 . . ?
C5 C6 H6 121.5 . . ?
N4 C7 C8 133.6(9) . . ?
N4 C7 C12 106.1(8) . . ?
C8 C7 C12 120.2(9) . . ?
C7 C8 H8 120.8 . . ?
C9 C8 C7 118.5(11) . . ?
C9 C8 H8 120.8 . . ?
C8 C9 H9 120.7 . . ?
C8 C9 C10 118.7(12) . . ?
C10 C9 H9 120.7 . . ?
C9 C10 H10 118.8 . . ?
C11 C10 C9 122.4(11) . . ?
C11 C10 H10 118.8 . . ?
C10 C11 H11 121.1 . . ?
C10 C11 C12 117.8(11) . . ?
C12 C11 H11 121.1 . . ?
N6 C12 C7 107.3(8) . . ?
N6 C12 C11 130.3(10) . . ?
C11 C12 C7 122.4(10) . . ?
N7 C13 C14 132.7(10) . . ?
N7 C13 C18 104.8(10) . . ?
C18 C13 C14 122.4(10) . . ?
C13 C14 H14 122.0 . . ?
C15 C14 C13 116.1(12) . . ?
C15 C14 H14 122.0 . . ?
C14 C15 H15 118.0 . . ?
C16 C15 C14 124.0(15) . . ?
C16 C15 H15 118.0 . . ?
C15 C16 H16 119.9 . . ?
C15 C16 C17 120.1(14) . . ?
C17 C16 H16 119.9 . . ?
C16 C17 H17 120.6 . . ?
C16 C17 C18 118.8(13) . . ?
C18 C17 H17 120.6 . . ?
N9 C18 C13 110.3(10) . . ?
N9 C18 C17 131.1(12) . . ?
C13 C18 C17 118.5(12) . . ?
N10 C19 C20 108.2(10) . . ?
N10 C19 C24 131.6(10) . . ?
C20 C19 C24 120.2(11) . . ?
N12 C20 C19 107.9(9) . . ?
N12 C20 C21 128.8(11) . . ?
C19 C20 C21 123.1(13) . . ?
C20 C21 H21 121.4 . . ?
C22 C21 C20 117.2(13) . . ?
C22 C21 H21 121.4 . . ?
C21 C22 H22 119.8 . . ?
C21 C22 C23 120.5(12) . . ?
C23 C22 H22 119.8 . . ?
C22 C23 H23 118.8 . . ?
C24 C23 C22 122.5(14) . . ?
C24 C23 H23 118.8 . . ?
C19 C24 H24 121.9 . . ?
C23 C24 C19 116.3(12) . . ?
C23 C24 H24 121.9 . . ?
N13 C25 C26 107.0(9) . . ?
N13 C25 C30 136.9(10) . . ?
C30 C25 C26 116.0(12) . . ?
C25 C26 N15 106.0(9) . . ?
C27 C26 N15 126.4(11) . . ?
C27 C26 C25 127.6(12) . . ?
C26 C27 H27 122.7 . . ?
C28 C27 C26 114.7(13) . . ?
C28 C27 H27 122.7 . . ?
C27 C28 H28 120.3 . . ?
C27 C28 C29 119.3(14) . . ?
C29 C28 H28 120.3 . . ?
C28 C29 H29 117.8 . . ?
C30 C29 C28 124.4(15) . . ?
C30 C29 H29 117.8 . . ?
C25 C30 C29 117.8(13) . . ?
C25 C30 H30 121.1 . . ?
C29 C30 H30 121.1 . . ?
N16 C31 C32 104.1(10) . . ?
N16 C31 C36 134.8(9) . . ?
C36 C31 C32 121.1(10) . . ?
N18 C32 C31 109.2(9) . . ?
N18 C32 C33 130.9(12) . . ?
C31 C32 C33 119.8(13) . . ?
C32 C33 H33 121.9 . . ?
C34 C33 C32 116.2(13) . . ?
C34 C33 H33 121.9 . . ?
C33 C34 H34 118.1 . . ?
C33 C34 C35 123.8(13) . . ?
C35 C34 H34 118.1 . . ?
C34 C35 H35 119.9 . . ?
C36 C35 C34 120.2(14) . . ?
C36 C35 H35 119.9 . . ?
C31 C36 H36 120.7 . . ?
C35 C36 C31 118.7(12) . . ?
C35 C36 H36 120.7 . . ?
C25A N13A N14A 110.3 . . ?
N13A N14A Mo5 123.5(13) . . ?
N15A N14A Mo5 125.8(14) . . ?
N15A N14A N13A 110.6 . . ?
N14A N15A C26A 106.2 . . ?
N13A C25A C26A 105.1 . . ?
N13A C25A C30A 142.2 . . ?
C30A C25A C26A 112.7 . . ?
C25A C26A N15A 107.8 . . ?
C25A C26A C27A 126.3 . . ?
C27A C26A N15A 125.9 . . ?
C26A C27A H27A 122.3 . . ?
C28A C27A C26A 115.3 . . ?
C28A C27A H27A 122.3 . . ?
C27A C28A H28A 118.8 . . ?
C29A C28A C27A 122.4 . . ?
C29A C28A H28A 118.8 . . ?
C28A C29A H29A 121.7 . . ?
C28A C29A C30A 116.6 . . ?
C30A C29A H29A 121.7 . . ?
C25A C30A C29A 126.1 . . ?
C25A C30A H30A 116.9 . . ?
C29A C30A H30A 116.9 . . ?
Na1A O1 Na2 166.9(6) 1_545 . ?
Na1B O2 Na1B 105.4(12) 2_655 . ?
Na1A O3 Na1A 88.1(10) . 2_655 ?

loop_
_geom_bond_atom_site_label_1
_geom_bond_atom_site_label_2
_geom_bond_distance
_geom_bond_site_symmetry_2
_geom_bond_publ_flag
I1 Mo1 2.7901(9) . ?
I1 Mo2 2.7676(9) . ?
I1 Mo6 2.7901(9) . ?
I2 Mo1 2.7725(9) . ?
I2 Mo4 2.7583(9) . ?
I2 Mo6 2.7838(9) . ?
I2 Na1A 3.468(13) . ?
I3 Mo1 2.7549(9) . ?
I3 Mo4 2.7631(10) . ?
I3 Mo5 2.7765(9) . ?
I4 Mo1 2.7562(9) . ?
I4 Mo2 2.7729(10) . ?
I4 Mo5 2.7797(9) . ?
I5 Mo2 2.7651(10) . ?
I5 Mo3 2.7902(9) . ?
I5 Mo6 2.7834(9) . ?
I6 Mo3 2.7790(9) . ?
I6 Mo4 2.7560(10) . ?
I6 Mo6 2.7998(9) . ?
I7 Mo3 2.7654(9) . ?
I7 Mo4 2.7804(9) . ?
I7 Mo5 2.7857(9) . ?
I8 Mo2 2.7751(9) . ?
I8 Mo3 2.7550(9) . ?
I8 Mo5 2.7727(9) . ?
I8 Na2 3.521(8) . ?
Mo1 Mo2 2.6835(10) . ?
Mo1 Mo4 2.6937(11) . ?
Mo1 Mo5 2.6852(10) . ?
Mo1 Mo6 2.6686(11) . ?
Mo1 N1 2.211(7) . ?
Mo2 Mo3 2.6900(11) . ?
Mo2 Mo5 2.6649(10) . ?
Mo2 Mo6 2.6939(10) . ?
Mo2 N4 2.226(7) . ?
Mo3 Mo4 2.6888(10) . ?
Mo3 Mo5 2.6923(11) . ?
Mo3 Mo6 2.6573(10) . ?
Mo3 N7 2.208(8) . ?
Mo4 Mo5 2.6614(10) . ?
Mo4 Mo6 2.6872(10) . ?
Mo4 N10 2.206(7) . ?
Mo5 N13 2.231(10) . ?
Mo5 N14A 2.106(18) . ?
Mo6 N16 2.198(7) . ?
Na1A Na1A 3.40(3) 2_655 ?
Na1A N2 2.799(15) . ?
Na1A N17 2.999(15) . ?
Na1A O1 2.343(14) 1_565 ?
Na1A O3 2.41(2) . ?
Na1A O3 2.49(3) 2_655 ?
Na1B Na1B 3.18(4) 2_655 ?
Na1B N3 2.93(3) 2_655 ?
Na1B N17 2.96(2) . ?
Na1B O2 2.00(3) 2_655 ?
Na1B O2 2.00(3) . ?
Na1B O7 2.48(3) . ?
Na2 N5 2.881(11) . ?
Na2 N14 2.792(16) . ?
Na2 O1 2.398(12) . ?
N1 N2 1.370(10) . ?
N1 C1 1.383(12) . ?
N2 N3 1.314(11) . ?
N3 Na1B 2.93(3) 2_655 ?
N3 C2 1.372(13) . ?
N4 N5 1.361(11) . ?
N4 C7 1.361(11) . ?
N5 N6 1.314(11) . ?
N6 C12 1.367(13) . ?
N7 N8 1.362(12) . ?
N7 C13 1.370(12) . ?
N8 N9 1.304(12) . ?
N9 C18 1.346(15) . ?
N10 N11 1.363(11) . ?
N10 C19 1.361(13) . ?
N11 N12 1.338(12) . ?
N12 C20 1.373(16) . ?
N13 N14 1.372(14) . ?
N13 C25 1.331(13) . ?
N14 N15 1.292(15) . ?
N15 C26 1.419(16) . ?
N16 N17 1.360(11) . ?
N16 C31 1.378(12) . ?
N17 N18 1.336(12) . ?
N18 C32 1.361(16) . ?
C1 C2 1.403(13) . ?
C1 C6 1.387(13) . ?
C2 C3 1.401(15) . ?
C3 H3 0.9500 . ?
C3 C4 1.356(16) . ?
C4 H4 0.9500 . ?
C4 C5 1.415(16) . ?
C5 H5 0.9500 . ?
C5 C6 1.389(14) . ?
C6 H6 0.9500 . ?
C7 C8 1.401(14) . ?
C7 C12 1.415(13) . ?
C8 H8 0.9500 . ?
C8 C9 1.391(14) . ?
C9 H9 0.9500 . ?
C9 C10 1.474(17) . ?
C10 H10 0.9500 . ?
C10 C11 1.340(17) . ?
C11 H11 0.9500 . ?
C11 C12 1.385(14) . ?
C13 C14 1.414(15) . ?
C13 C18 1.396(15) . ?
C14 H14 0.9500 . ?
C14 C15 1.380(16) . ?
C15 H15 0.9500 . ?
C15 C16 1.38(2) . ?
C16 H16 0.9500 . ?
C16 C17 1.38(2) . ?
C17 H17 0.9500 . ?
C17 C18 1.440(16) . ?
C19 C20 1.377(15) . ?
C19 C24 1.432(17) . ?
C20 C21 1.400(17) . ?
C21 H21 0.9500 . ?
C21 C22 1.39(2) . ?
C22 H22 0.9500 . ?
C22 C23 1.41(2) . ?
C23 H23 0.9500 . ?
C23 C24 1.396(16) . ?
C24 H24 0.9500 . ?
C25 C26 1.394(9) . ?
C25 C30 1.375(9) . ?
C26 C27 1.390(9) . ?
C27 H27 0.9500 . ?
C27 C28 1.374(9) . ?
C28 H28 0.9500 . ?
C28 C29 1.391(9) . ?
C29 H29 0.9500 . ?
C29 C30 1.388(9) . ?
C30 H30 0.9500 . ?
C31 C32 1.415(15) . ?
C31 C36 1.403(15) . ?
C32 C33 1.432(16) . ?
C33 H33 0.9500 . ?
C33 C34 1.35(2) . ?
C34 H34 0.9500 . ?
C34 C35 1.424(19) . ?
C35 H35 0.9500 . ?
C35 C36 1.341(15) . ?
C36 H36 0.9500 . ?
N13A N14A 1.3460 . ?
N13A C25A 1.3419 . ?
N14A N15A 1.3085 . ?
N15A C26A 1.4119 . ?
C25A C26A 1.3996 . ?
C25A C30A 1.3636 . ?
C26A C27A 1.4071 . ?
C27A H27A 0.9500 . ?
C27A C28A 1.3943 . ?
C28A H28A 0.9500 . ?
C28A C29A 1.3747 . ?
C29A H29A 0.9500 . ?
C29A C30A 1.4077 . ?
C30A H30A 0.9500 . ?
O1 Na1A 2.343(14) 1_545 ?
O2 Na1B 2.00(3) 2_655 ?
O3 Na1A 2.49(3) 2_655 ?

loop_
_smtbx_masks_void_nr
_smtbx_masks_void_average_x
_smtbx_masks_void_average_y
_smtbx_masks_void_average_z
_smtbx_masks_void_volume
_smtbx_masks_void_count_electrons
_smtbx_masks_void_content
1 0.686 0.314 -0.580 1790.5 991.3 '24 H2O,16 C2H6O'
